data_2230952
loop_
_publ_author_name
'Liu, Peng'
'Wu, Jian-Feng'
'Wang, Ping-An'
'He, Wei'
'Wang, Hai-Bo'

_publ_section_title
;
 1-(4-Amino-3,5-dichlorophenyl)ethanol
;
_journal_coeditor_code ZK2012
_journal_issue 7
_journal_name_full 'Acta Crystallographica Section E'
_journal_page_first o1839
_journal_paper_doi 10.1107/S1600536811024196
_journal_volume 67
_journal_year 2011
_chemical_formula_iupac 'C8 H9 Cl2 N O'
_chemical_formula_moiety 'C8 H9 Cl2 N O'
_chemical_formula_sum 'C8 H9 Cl2 N O'
_chemical_formula_weight 206.06
_chemical_name_systematic
;
1-(4-Amino-3,5-dichlorophenyl)ethanol
;
_space_group_IT_number 15
_symmetry_cell_setting monoclinic
_symmetry_space_group_name_Hall '-C 2yc'
_symmetry_space_group_name_H-M 'C 1 2/c 1'
_atom_sites_solution_hydrogens geom
_atom_sites_solution_primary direct
_atom_sites_solution_secondary difmap
_audit_creation_method SHELXL-97
_cell_angle_alpha 90.00
_cell_angle_beta 107.049(2)
_cell_angle_gamma 90.00
_cell_formula_units_Z 16
_cell_length_a 16.472(2)
_cell_length_b 16.110(2)
_cell_length_c 14.6756(19)
_cell_measurement_reflns_used 5355
_cell_measurement_temperature 296(2)
_cell_measurement_theta_max 28.34
_cell_measurement_theta_min 2.55
_cell_volume 3723.2(8)
_computing_cell_refinement 'SAINT (Bruker, 2007)'
_computing_data_collection 'APEX2 (Bruker, 2007)'
_computing_data_reduction 'SAINT (Bruker, 2007)'
_computing_molecular_graphics
;
ORTEP-3 (Farrugia, 1997) and Mercury (Macrae <i>et al.</i>,
2006)
;
_computing_publication_material 'publCIF (Westrip, 2010)'
_computing_structure_refinement 'SHELXL97 (Sheldrick, 2008)'
_computing_structure_solution 'SHELXS97 (Sheldrick, 2008)'
_diffrn_ambient_temperature 296(2)
_diffrn_measured_fraction_theta_full 0.998
_diffrn_measured_fraction_theta_max 0.998
_diffrn_measurement_device_type 'Bruker APEXII CCD'
_diffrn_measurement_method '\f and \w'
_diffrn_radiation_monochromator graphite
_diffrn_radiation_source 'fine-focus sealed tube'
_diffrn_radiation_type MoK\a
_diffrn_radiation_wavelength 0.71073
_diffrn_reflns_av_R_equivalents 0.0165
_diffrn_reflns_av_sigmaI/netI 0.0178
_diffrn_reflns_limit_h_max 15
_diffrn_reflns_limit_h_min -19
_diffrn_reflns_limit_k_max 17
_diffrn_reflns_limit_k_min -19
_diffrn_reflns_limit_l_max 16
_diffrn_reflns_limit_l_min -17
_diffrn_reflns_number 9273
_diffrn_reflns_theta_full 25.00
_diffrn_reflns_theta_max 25.00
_diffrn_reflns_theta_min 1.81
_exptl_absorpt_coefficient_mu 0.647
_exptl_absorpt_correction_T_max 0.9501
_exptl_absorpt_correction_T_min 0.9092
_exptl_absorpt_correction_type multi-scan
_exptl_absorpt_process_details '(SADABS; Bruker, 2007)'
_exptl_crystal_colour Colorless
_exptl_crystal_density_diffrn 1.470
_exptl_crystal_density_method 'not measured'
_exptl_crystal_description Block
_exptl_crystal_F_000 1696
_exptl_crystal_size_max 0.15
_exptl_crystal_size_mid 0.13
_exptl_crystal_size_min 0.08
_refine_diff_density_max 0.422
_refine_diff_density_min -0.456
_refine_ls_extinction_method none
_refine_ls_goodness_of_fit_ref 1.061
_refine_ls_hydrogen_treatment mixed
_refine_ls_matrix_type full
_refine_ls_number_parameters 277
_refine_ls_number_reflns 3279
_refine_ls_number_restraints 1
_refine_ls_restrained_S_all 1.061
_refine_ls_R_factor_all 0.0387
_refine_ls_R_factor_gt 0.0323
_refine_ls_shift/su_max 0.001
_refine_ls_shift/su_mean 0.000
_refine_ls_structure_factor_coef Fsqd
_refine_ls_weighting_details
;
calc w=1/[\s^2^(Fo^2^)+(0.1000P)^2^+0.0000P] where P=(Fo^2^+2Fc^2^)/3
;
_refine_ls_weighting_scheme calc
_refine_ls_wR_factor_gt 0.1210
_refine_ls_wR_factor_ref 0.1279
_reflns_number_gt 2855
_reflns_number_total 3279
_reflns_threshold_expression I>2\s(I)
_cod_data_source_file zk2012.cif
_cod_data_source_block I
_cod_original_sg_symbol_H-M 'C 2/c'
_cod_database_code 2230952
_cod_database_fobs_code 2230952

loop_
_symmetry_equiv_pos_as_xyz
'x, y, z'
'-x, y, -z+1/2'
'x+1/2, y+1/2, z'
'-x+1/2, y+1/2, -z+1/2'
'-x, -y, -z'
'x, -y, z-1/2'
'-x+1/2, -y+1/2, -z'
'x+1/2, -y+1/2, z-1/2'

loop_
_atom_site_type_symbol
_atom_site_label
_atom_site_fract_x
_atom_site_fract_y
_atom_site_fract_z
_atom_site_U_iso_or_equiv
_atom_site_adp_type
_atom_site_calc_flag
_atom_site_refinement_flags
_atom_site_occupancy
_atom_site_symmetry_multiplicity
_atom_site_disorder_assembly
_atom_site_disorder_group
Cl Cl1 1.10844(4) 0.04952(4) 0.86690(4) 0.0620(2) Uani d . 1 1 . .
Cl Cl2 1.09417(4) 0.16958(4) 1.20328(4) 0.0598(2) Uani d . 1 1 . .
Cl Cl3 0.70719(3) -0.07065(4) 0.67509(4) 0.0557(2) Uani d . 1 1 . .
Cl Cl4 0.44673(4) 0.14455(3) 0.61899(4) 0.0527(2) Uani d . 1 1 . .
O O1 0.78216(11) 0.06516(11) 0.85101(13) 0.0617(5) Uani d . 1 1 . .
O O2 0.31701(9) -0.14705(11) 0.48677(12) 0.0519(4) Uani d D 1 1 . .
N N1 1.18071(11) 0.10254(12) 1.06839(15) 0.0468(4) Uani d . 1 1 . .
N N2 0.63069(12) 0.09603(13) 0.67790(13) 0.0440(4) Uani d . 1 1 . .
C C1 1.04879(13) 0.08619(12) 0.93915(14) 0.0416(5) Uani d . 1 1 . .
C C2 0.96140(14) 0.08983(14) 0.90409(15) 0.0458(5) Uani d . 1 1 . .
C C3 0.91343(12) 0.11733(12) 0.96181(14) 0.0414(5) Uani d . 1 1 . .
C C4 0.95554(13) 0.14186(12) 1.05372(15) 0.0408(5) Uani d . 1 1 . .
C C5 1.04275(12) 0.13832(12) 1.08668(13) 0.0389(4) Uani d . 1 1 . .
C C6 1.09322(12) 0.11026(11) 1.03173(13) 0.0375(4) Uani d . 1 1 . .
C C7 0.81676(14) 0.12321(15) 0.92535(18) 0.0517(5) Uani d . 1 1 . .
C C8 0.78811(16) 0.20783(16) 0.8855(2) 0.0712(8) Uani d . 1 1 . .
H H8A 0.7272 0.2094 0.8632 0.107 Uiso calc R 1 1 . .
H H8B 0.8106 0.2193 0.8334 0.107 Uiso calc R 1 1 . .
H H8C 0.8082 0.2489 0.9344 0.107 Uiso calc R 1 1 . .
C C9 0.59864(12) -0.05077(12) 0.64539(13) 0.0377(4) Uani d . 1 1 . .
C C10 0.54210(12) -0.11507(13) 0.61455(14) 0.0388(4) Uani d . 1 1 . .
C C11 0.45556(12) -0.10121(12) 0.58610(13) 0.0380(4) Uani d . 1 1 . .
C C12 0.42693(12) -0.02043(13) 0.58929(14) 0.0406(5) Uani d . 1 1 . .
C C13 0.48443(12) 0.04327(12) 0.62044(13) 0.0366(4) Uani d . 1 1 . .
C C14 0.57235(11) 0.03095(12) 0.65081(12) 0.0354(4) Uani d . 1 1 . .
C C15 0.39451(13) -0.17286(14) 0.55311(16) 0.0458(5) Uani d . 1 1 . .
C C16 0.37270(17) -0.21407(17) 0.6356(2) 0.0578(6) Uani d . 1 1 . .
H H1 0.3668(13) -0.0092(11) 0.5668(14) 0.035(5) Uiso d . 1 1 . .
H H2 0.5640(15) -0.1665(14) 0.6168(17) 0.048(6) Uiso d . 1 1 . .
H H3 0.9238(15) 0.1595(14) 1.0923(18) 0.048(6) Uiso d . 1 1 . .
H H4 0.4188(13) -0.2126(14) 0.5260(15) 0.045(6) Uiso d . 1 1 . .
H H5 0.9332(14) 0.0707(13) 0.8489(16) 0.045(6) Uiso d . 1 1 . .
H H6 0.3307(18) -0.2551(16) 0.612(2) 0.069(7) Uiso d . 1 1 . .
H H8 0.6703(16) 0.0815(14) 0.7248(17) 0.045(6) Uiso d . 1 1 . .
H H9 0.3513(16) -0.1676(16) 0.6741(18) 0.058(7) Uiso d . 1 1 . .
H H10 0.4207(17) -0.2342(17) 0.6731(19) 0.062(7) Uiso d . 1 1 . .
H H11 0.6117(18) 0.1357(18) 0.6943(19) 0.061(9) Uiso d . 1 1 . .
H H12 0.7895(15) 0.1125(15) 0.9809(17) 0.051(6) Uiso d . 1 1 . .
H H13 1.2082(18) 0.1076(17) 1.030(2) 0.062(8) Uiso d . 1 1 . .
H H15 1.2046(18) 0.1337(17) 1.118(2) 0.062(8) Uiso d . 1 1 . .
H H16 0.794(2) 0.016(2) 0.867(2) 0.084(10) Uiso d . 1 1 . .
H H18 0.3276(19) -0.1363(17) 0.4388(16) 0.070(9) Uiso d D 1 1 . .

loop_
_atom_site_aniso_label
_atom_site_aniso_U_11
_atom_site_aniso_U_22
_atom_site_aniso_U_33
_atom_site_aniso_U_12
_atom_site_aniso_U_13
_atom_site_aniso_U_23
Cl1 0.0664(4) 0.0764(4) 0.0496(4) 0.0058(3) 0.0267(3) -0.0065(3)
Cl2 0.0441(3) 0.0892(5) 0.0391(3) 0.0033(3) 0.0011(2) -0.0144(3)
Cl3 0.0275(3) 0.0586(4) 0.0742(4) 0.0044(2) 0.0044(2) -0.0059(3)
Cl4 0.0508(4) 0.0457(3) 0.0588(4) 0.0116(2) 0.0116(3) -0.0049(2)
O1 0.0475(9) 0.0491(10) 0.0669(11) -0.0050(7) -0.0171(8) -0.0017(8)
O2 0.0332(8) 0.0783(11) 0.0422(9) -0.0106(7) 0.0082(6) -0.0022(7)
N1 0.0341(9) 0.0582(12) 0.0472(11) -0.0009(8) 0.0106(8) -0.0004(9)
N2 0.0387(10) 0.0460(10) 0.0430(10) -0.0016(8) 0.0053(8) -0.0039(8)
C1 0.0448(11) 0.0432(11) 0.0381(10) 0.0021(9) 0.0142(9) 0.0011(8)
C2 0.0463(12) 0.0497(12) 0.0345(11) -0.0036(9) 0.0010(9) -0.0027(9)
C3 0.0345(10) 0.0410(10) 0.0432(11) -0.0028(8) 0.0027(8) 0.0011(8)
C4 0.0359(11) 0.0431(11) 0.0418(11) 0.0021(8) 0.0089(9) -0.0019(8)
C5 0.0369(10) 0.0421(11) 0.0333(10) -0.0026(8) 0.0033(8) -0.0008(8)
C6 0.0337(10) 0.0377(10) 0.0395(10) 0.0011(7) 0.0082(8) 0.0054(8)
C7 0.0368(11) 0.0531(12) 0.0561(13) -0.0047(9) -0.0009(10) 0.0000(10)
C8 0.0454(14) 0.0526(14) 0.101(2) 0.0025(11) -0.0017(13) 0.0039(13)
C9 0.0269(9) 0.0488(11) 0.0348(10) 0.0023(8) 0.0050(7) 0.0024(8)
C10 0.0365(10) 0.0404(11) 0.0379(10) 0.0041(8) 0.0086(8) 0.0008(8)
C11 0.0341(10) 0.0448(11) 0.0345(10) -0.0027(8) 0.0094(8) -0.0022(8)
C12 0.0282(10) 0.0541(12) 0.0383(10) 0.0026(8) 0.0081(8) -0.0010(9)
C13 0.0363(10) 0.0413(10) 0.0323(9) 0.0073(8) 0.0101(8) 0.0007(8)
C14 0.0331(10) 0.0432(10) 0.0283(9) -0.0013(8) 0.0068(7) 0.0001(8)
C15 0.0352(11) 0.0500(12) 0.0525(13) -0.0036(9) 0.0132(9) -0.0109(10)
C16 0.0518(15) 0.0547(14) 0.0610(15) -0.0106(12) 0.0073(12) 0.0077(12)

loop_
_atom_type_symbol
_atom_type_description
_atom_type_scat_dispersion_real
_atom_type_scat_dispersion_imag
_atom_type_scat_source
C C 0.0033 0.0016 'International Tables Vol C Tables 4.2.6.8 and 6.1.1.4'
H H 0.0000 0.0000 'International Tables Vol C Tables 4.2.6.8 and 6.1.1.4'
N N 0.0061 0.0033 'International Tables Vol C Tables 4.2.6.8 and 6.1.1.4'
O O 0.0106 0.0060 'International Tables Vol C Tables 4.2.6.8 and 6.1.1.4'
Cl Cl 0.1484 0.1585 'International Tables Vol C Tables 4.2.6.8 and 6.1.1.4'

loop_
_geom_angle_atom_site_label_1
_geom_angle_atom_site_label_2
_geom_angle_atom_site_label_3
_geom_angle_site_symmetry_1
_geom_angle_site_symmetry_3
_geom_angle
_geom_angle_publ_flag
C7 O1 H16 . . 113(2) ?
C15 O2 H18 . . 106(2) ?
C6 N1 H13 . . 116(2) ?
C6 N1 H15 . . 115.7(18) ?
H13 N1 H15 . . 108(3) ?
C14 N2 H8 . . 109.3(16) ?
C14 N2 H11 . . 113(2) ?
H8 N2 H11 . . 105(3) ?
C2 C1 C6 . . 122.87(18) ?
C2 C1 Cl1 . . 119.93(16) ?
C6 C1 Cl1 . . 117.20(15) ?
C1 C2 C3 . . 120.23(19) ?
C1 C2 H5 . . 123.4(15) ?
C3 C2 H5 . . 116.1(15) ?
C4 C3 C2 . . 118.29(18) ?
C4 C3 C7 . . 119.86(19) ?
C2 C3 C7 . . 121.82(18) ?
C5 C4 C3 . . 120.33(19) ?
C5 C4 H3 . . 121.3(15) ?
C3 C4 H3 . . 118.4(15) ?
C4 C5 C6 . . 123.30(18) ?
C4 C5 Cl2 . . 119.27(15) ?
C6 C5 Cl2 . . 117.44(15) ?
N1 C6 C5 . . 122.21(18) ?
N1 C6 C1 . . 122.73(18) ?
C5 C6 C1 . . 114.97(17) ?
O1 C7 C8 . . 106.7(2) ?
O1 C7 C3 . . 111.71(19) ?
C8 C7 C3 . . 111.63(19) ?
O1 C7 H12 . . 108.6(13) ?
C8 C7 H12 . . 107.1(13) ?
C3 C7 H12 . . 110.9(13) ?
C7 C8 H8A . . 109.5 ?
C7 C8 H8B . . 109.5 ?
H8A C8 H8B . . 109.5 ?
C7 C8 H8C . . 109.5 ?
H8A C8 H8C . . 109.5 ?
H8B C8 H8C . . 109.5 ?
C10 C9 C14 . . 122.46(17) ?
C10 C9 Cl3 . . 119.32(15) ?
C14 C9 Cl3 . . 118.18(14) ?
C9 C10 C11 . . 121.09(19) ?
C9 C10 H2 . . 117.1(15) ?
C11 C10 H2 . . 121.8(15) ?
C10 C11 C12 . . 118.14(18) ?
C10 C11 C15 . . 120.22(18) ?
C12 C11 C15 . . 121.64(17) ?
C13 C12 C11 . . 120.04(17) ?
C13 C12 H1 . . 120.7(11) ?
C11 C12 H1 . . 119.2(11) ?
C12 C13 C14 . . 123.08(17) ?
C12 C13 Cl4 . . 118.96(15) ?
C14 C13 Cl4 . . 117.93(15) ?
C9 C14 C13 . . 115.17(16) ?
C9 C14 N2 . . 121.63(17) ?
C13 C14 N2 . . 123.02(18) ?
O2 C15 C16 . . 107.45(18) ?
O2 C15 C11 . . 112.01(18) ?
C16 C15 C11 . . 111.70(19) ?
O2 C15 H4 . . 109.2(14) ?
C16 C15 H4 . . 106.3(13) ?
C11 C15 H4 . . 109.9(14) ?
C15 C16 H6 . . 109.3(17) ?
C15 C16 H9 . . 108.2(13) ?
H6 C16 H9 . . 112(2) ?
C15 C16 H10 . . 106.3(16) ?
H6 C16 H10 . . 113(2) ?
H9 C16 H10 . . 108(2) ?

loop_
_geom_bond_atom_site_label_1
_geom_bond_atom_site_label_2
_geom_bond_site_symmetry_2
_geom_bond_distance
_geom_bond_publ_flag
Cl1 C1 . 1.7463(19) ?
Cl2 C5 . 1.7462(19) ?
Cl3 C9 . 1.7415(19) ?
Cl4 C13 . 1.7437(19) ?
O1 C7 . 1.423(3) ?
O1 H16 . 0.84(3) ?
O2 C15 . 1.422(3) ?
O2 H18 . 0.792(17) ?
N1 C6 . 1.388(3) ?
N1 H13 . 0.82(3) ?
N1 H15 . 0.87(3) ?
N2 C14 . 1.399(3) ?
N2 H8 . 0.83(3) ?
N2 H11 . 0.78(3) ?
C1 C2 . 1.381(3) ?
C1 C6 . 1.396(3) ?
C2 C3 . 1.389(3) ?
C2 H5 . 0.86(2) ?
C3 C4 . 1.381(3) ?
C3 C7 . 1.527(3) ?
C4 C5 . 1.376(3) ?
C4 H3 . 0.92(2) ?
C5 C6 . 1.392(3) ?
C7 C8 . 1.504(3) ?
C7 H12 . 1.05(2) ?
C8 H8A . 0.9600 ?
C8 H8B . 0.9600 ?
C8 H8C . 0.9600 ?
C9 C10 . 1.378(3) ?
C9 C14 . 1.395(3) ?
C10 C11 . 1.381(3) ?
C10 H2 . 0.90(2) ?
C11 C12 . 1.390(3) ?
C11 C15 . 1.514(3) ?
C12 C13 . 1.380(3) ?
C12 H1 . 0.96(2) ?
C13 C14 . 1.399(3) ?
C15 C16 . 1.513(3) ?
C15 H4 . 0.91(2) ?
C16 H6 . 0.95(3) ?
C16 H9 . 1.06(3) ?
C16 H10 . 0.88(3) ?

loop_
_geom_hbond_atom_site_label_D
_geom_hbond_atom_site_label_H
_geom_hbond_atom_site_label_A
_geom_hbond_site_symmetry_A
_geom_hbond_distance_DH
_geom_hbond_distance_HA
_geom_hbond_distance_DA
_geom_hbond_angle_DHA
N1 H13 O2 6_656 0.82(3) 2.17(3) 2.927(3) 154(3)
O1 H16 N1 5_757 0.83(3) 2.12(3) 2.941(3) 169(3)
O2 H18 N2 5_656 0.79(3) 2.13(3) 2.912(3) 172(2)
